data_2003600
loop_
_publ_author_name
'Bolte, M.'

_publ_section_title 1,1-Dichloro-3,3,5,5-tetraphenyl-1\l^4^,2,6,3\l^5^,5\l^5^-selenadiazadiphosphorin
_journal_issue 6
_journal_name_full 'Acta Crystallographica Section C'
_journal_page_first 1209
_journal_page_last 1211
_journal_paper_doi 10.1107/S0108270194008334
_journal_volume 51
_journal_year 1995
_chemical_compound_source dimethylformamide/chloroform
_chemical_formula_moiety 'C25 H22 Cl2 N2 P2 Se,2(C H Cl3)'
_chemical_formula_sum 'C27 H24 Cl8 N2 P2 Se'
_chemical_formula_weight 800.98
_chemical_name_systematic
;
1,1-Dichloro-3,3,5,5-tetraphenyl-1\l^4^,2,6,3\l^5^,5\l^5^-selena-
diazadiphosphorin
;
_space_group_IT_number 14
_symmetry_cell_setting monoclinic
_symmetry_space_group_name_Hall '-P 2yn'
_symmetry_space_group_name_H-M 'P 1 21/n 1'
_audit_creation_method SHELXL
_cell_angle_alpha 90.00
_cell_angle_beta 100.89(3)
_cell_angle_gamma 90.00
_cell_formula_units_Z 4
_cell_length_a 10.785(5)
_cell_length_b 15.709(6)
_cell_length_c 20.884(8)
_cell_measurement_reflns_used 40
_cell_measurement_temperature 293
_cell_measurement_theta_max 12.5
_cell_measurement_theta_min 10
_cell_volume 3474(2)
_computing_structure_refinement 'SHELXL93 (Sheldrick, 1994)'
_computing_structure_solution 'SHELXS86 (Sheldrick, 1990)'
_diffrn_ambient_temperature 293
_diffrn_measurement_device 'Stoe four circle'
_diffrn_measurement_method '\w/2\q scans, profile fitting (Clegg, 1981)'
_diffrn_radiation_monochromator graphite
_diffrn_radiation_source 'fine-focus sealed tube'
_diffrn_radiation_type MoK\a
_diffrn_radiation_wavelength 0.71069
_diffrn_reflns_av_R_equivalents 0.0736
_diffrn_reflns_av_sigmaI/netI 0.1355
_diffrn_reflns_limit_h_max 2
_diffrn_reflns_limit_h_min -12
_diffrn_reflns_limit_k_max 18
_diffrn_reflns_limit_k_min 0
_diffrn_reflns_limit_l_max 24
_diffrn_reflns_limit_l_min -24
_diffrn_reflns_number 8144
_diffrn_reflns_theta_max 25
_diffrn_reflns_theta_min 3.60
_diffrn_standards_decay_% 0
_diffrn_standards_interval_count 100
_diffrn_standards_number 3
_exptl_absorpt_coefficient_mu 1.810
_exptl_absorpt_correction_T_max 0.41
_exptl_absorpt_correction_T_min 0.36
_exptl_absorpt_correction_type 'empirical, using \y-scans'
_exptl_crystal_colour yellow
_exptl_crystal_density_diffrn 1.531
_exptl_crystal_description 'transparent block'
_exptl_crystal_F_000 1600
_exptl_crystal_size_max 0.70
_exptl_crystal_size_mid 0.30
_exptl_crystal_size_min 0.30
_refine_diff_density_max .903
_refine_diff_density_min -.695
_refine_ls_extinction_method none
_refine_ls_goodness_of_fit_all 1.023
_refine_ls_goodness_of_fit_obs 1.278
_refine_ls_matrix_type full
_refine_ls_number_parameters 328
_refine_ls_number_reflns 6084
_refine_ls_number_restraints 0
_refine_ls_restrained_S_all 1.023
_refine_ls_restrained_S_obs 1.278
_refine_ls_R_factor_all 0.1800
_refine_ls_R_factor_obs 0.1048
_refine_ls_shift/esd_max 0.000
_refine_ls_shift/esd_mean 0.000
_refine_ls_structure_factor_coef Fsqd
_refine_ls_weighting_details 'w=1/[\s^2^(Fo^2^)+(0.1460P)^2^] where P=(F'
_refine_ls_weighting_scheme calc
_refine_ls_wR_factor_all 0.2991
_refine_ls_wR_factor_obs 0.2524
_reflns_number_observed 2845
_reflns_number_total 6084
_reflns_observed_criterion >2sigma(I)
_cod_data_source_file se1064.cif
_cod_data_source_block setay
_cod_depositor_comments
;
The following automatic conversions were performed:

'_symmetry_cell_setting' value 'Monoclinic' changed to 'monoclinic'
according to /home/saulius/struct/CIF-dictionaries/cif_core.dic
dictionary named 'cif_core.dic' version 2.4.1 from 2010-06-29.

Automatic conversion script
Id: cif_fix_values 1715 2011-07-08 13:25:40Z adriana 

The following automatic conversions were performed:

'_refine_ls_weighting_scheme' value 'calc
w=1/[\s^2^(Fo^2^)+(0.1460P)^2^] where P=(F' was changed to 'calc'.
New tag '_refine_ls_weighting_details' was created. The value of the
new tag was set to 'w=1/[\s^2^(Fo^2^)+(0.1460P)^2^] where P=(F'.

Automatic conversion script
Id: cif_fix_values 3143 2015-03-26 13:38:13Z robertas 
;
_cod_original_cell_volume 3474.5(9)
_cod_original_sg_symbol_H-M 'P 21/n'
_cod_database_code 2003600

loop_
_symmetry_equiv_pos_as_xyz
'x, y, z'
'-x+1/2, y+1/2, -z+1/2'
'-x, -y, -z'
'x-1/2, -y-1/2, z-1/2'

loop_
_atom_site_aniso_label
_atom_site_aniso_U_11
_atom_site_aniso_U_12
_atom_site_aniso_U_13
_atom_site_aniso_U_22
_atom_site_aniso_U_23
_atom_site_aniso_U_33
Se 0.0472(6) 0.0047(5) 0.0144(5) 0.0358(6) -0.0031(6) 0.0878(9)
Cl1 0.075(2) 0.012(2) 0.058(2) 0.090(3) 0.001(3) 0.158(4)
Cl2 0.068(2) -0.0086(14) 0.024(2) 0.049(2) -0.004(2) 0.094(2)
N1 0.061(5) 0.000(4) 0.001(5) 0.035(5) -0.008(5) 0.083(7)
N2 0.057(5) -0.001(4) -0.002(5) 0.039(5) -0.004(4) 0.063(6)
P1 0.0414(13) -0.0051(11) 0.0056(12) 0.0399(14) -0.0010(13) 0.052(2)
P2 0.0446(14) -0.0006(12) 0.0043(13) 0.044(2) -0.0058(14) 0.057(2)
C1 0.043(5) 0.005(4) 0.007(5) 0.028(5) 0.005(5) 0.071(7)
C11 0.042(5) -0.006(5) -0.002(5) 0.054(6) 0.000(5) 0.042(6)
C12 0.085(9) -0.021(7) 0.059(8) 0.071(8) 0.000(8) 0.107(11)
C13 0.089(10) -0.025(9) 0.056(10) 0.100(12) -0.008(11) 0.125(13)
C14 0.080(9) 0.009(9) 0.051(9) 0.112(13) -0.017(10) 0.103(12)
C15 0.095(10) 0.022(8) 0.035(9) 0.075(9) 0.008(8) 0.089(10)
C16 0.080(8) 0.020(6) 0.033(7) 0.052(7) 0.003(6) 0.076(9)
C11' 0.047(6) -0.010(5) 0.011(5) 0.051(6) -0.016(6) 0.058(7)
C12' 0.059(7) -0.009(6) 0.001(7) 0.055(8) 0.008(7) 0.094(10)
C13' 0.081(9) -0.028(7) 0.006(9) 0.051(8) -0.006(8) 0.117(12)
C14' 0.058(7) -0.031(7) -0.002(8) 0.084(10) 0.005(9) 0.109(12)
C15' 0.059(8) -0.004(8) -0.017(7) 0.110(12) 0.009(10) 0.100(12)
C16' 0.038(5) 0.004(5) -0.016(6) 0.067(8) -0.002(7) 0.084(9)
C21 0.058(6) -0.008(5) 0.009(5) 0.055(7) 0.000(5) 0.046(7)
C22 0.052(7) -0.004(6) 0.009(7) 0.067(8) 0.012(7) 0.097(10)
C23 0.049(7) -0.005(8) 0.024(8) 0.107(13) 0.017(11) 0.146(15)
C24 0.053(7) -0.002(7) 0.008(7) 0.093(11) -0.006(9) 0.102(11)
C25 0.070(8) 0.014(8) 0.001(9) 0.078(10) -0.001(9) 0.121(13)
C26 0.043(6) 0.005(5) 0.010(6) 0.056(7) -0.005(7) 0.098(10)
C1A 0.074(11) -0.023(16) 0.046(12) 0.290(33) -0.027(21) 0.153(20)
Cl1A 0.149(5) -0.053(6) 0.082(6) 0.250(8) -0.075(7) 0.260(9)
Cl2A 0.347(13) 0.032(9) 0.235(12) 0.191(8) 0.085(9) 0.389(15)
Cl3A 0.349(14) 0.306(18) -0.067(10) 0.726(29) -0.191(14) 0.186(9)
C1B 0.120(14) -0.033(13) 0.018(13) 0.137(16) -0.037(14) 0.140(17)
Cl1B 0.168(7) 0.111(8) 0.013(6) 0.422(15) -0.098(9) 0.245(9)
Cl2B 0.462(16) 0.053(11) -0.077(9) 0.236(10) -0.057(7) 0.160(7)
Cl3B 0.478(20) -0.296(19) 0.150(14) 0.561(25) 0.000(15) 0.268(13)

loop_
_atom_site_label
_atom_site_occupancy
_atom_site_fract_x
_atom_site_fract_y
_atom_site_fract_z
_atom_site_U_iso_or_equiv
_atom_site_thermal_displace_type
_atom_site_calc_flag
_atom_site_refinement_flags
_atom_site_disorder_group
_atom_site_type_symbol
Se 1 0.09771(9) 0.15020(6) 0.25122(6) 0.0567(4) Uani d . . Se
Cl1 1 -0.0789(3) 0.1253(2) 0.3027(2) 0.1031(14) Uani d . . Cl
Cl2 1 0.2740(3) 0.2343(2) 0.1843(2) 0.0695(9) Uani d . . Cl
N1 1 0.0654(8) 0.0740(5) 0.1915(5) 0.061(3) Uani d . . N
N2 1 0.2149(8) 0.1191(5) 0.3155(4) 0.055(2) Uani d . . N
P1 1 0.0890(2) -0.0268(2) 0.20428(14) 0.0450(7) Uani d . . P
P2 1 0.2532(2) 0.0220(2) 0.33248(14) 0.0493(7) Uani d . . P
C1 1 0.1381(8) -0.0512(6) 0.2900(5) 0.048(3) Uani d . . C
H1A 1 0.0645(8) -0.0507(6) 0.3104(5) 0.057 Uiso calc R . H
H1B 1 0.1733(8) -0.1082(6) 0.2943(5) 0.057 Uiso calc R . H
C11 1 0.2021(9) -0.0636(7) 0.1594(5) 0.047(2) Uani d . . C
C12 1 0.2696(11) -0.0062(9) 0.1290(7) 0.083(4) Uani d . . C
H12 1 0.2590(11) 0.0519(9) 0.1346(7) 0.099 Uiso calc R . H
C13 1 0.3516(13) -0.0338(11) 0.0908(8) 0.100(5) Uani d . . C
H13 1 0.3935(13) 0.0058(11) 0.0695(8) 0.120 Uiso calc R . H
C14 1 0.3732(13) -0.1201(11) 0.0834(8) 0.094(5) Uani d . . C
H14 1 0.4277(13) -0.1390(11) 0.0569(8) 0.113 Uiso calc R . H
C15 1 0.3121(13) -0.1763(9) 0.1163(7) 0.084(4) Uani d . . C
H15 1 0.3285(13) -0.2342(9) 0.1138(7) 0.101 Uiso calc R . H
C16 1 0.2271(11) -0.1493(8) 0.1529(6) 0.067(3) Uani d . . C
H16 1 0.1853(11) -0.1892(8) 0.1739(6) 0.081 Uiso calc R . H
C11' 1 -0.0575(9) -0.0847(7) 0.1778(5) 0.052(3) Uani d . . C
C12' 1 -0.0699(11) -0.1668(7) 0.1983(7) 0.071(4) Uani d . . C
H12' 1 -0.0036(11) -0.1933(7) 0.2261(7) 0.085 Uiso calc R . H
C13' 1 -0.1827(13) -0.2095(8) 0.1772(7) 0.085(4) Uani d . . C
H13' 1 -0.1921(13) -0.2652(8) 0.1905(7) 0.102 Uiso calc R . H
C14' 1 -0.2800(12) -0.1698(9) 0.1368(7) 0.086(4) Uani d . . C
H14' 1 -0.3556(12) -0.1987(9) 0.1231(7) 0.103 Uiso calc R . H
C15' 1 -0.2676(12) -0.0881(10) 0.1164(7) 0.094(5) Uani d . . C
H15' 1 -0.3341(12) -0.0622(10) 0.0883(7) 0.113 Uiso calc R . H
C16' 1 -0.1546(9) -0.0431(8) 0.1377(6) 0.066(3) Uani d . . C
H16' 1 -0.1458(9) 0.0130(8) 0.1251(6) 0.080 Uiso calc R . H
C21 1 0.4016(10) -0.0034(7) 0.3104(5) 0.053(3) Uani d . . C
C22 1 0.4708(10) 0.0620(8) 0.2881(6) 0.073(4) Uani d . . C
H22 1 0.4415(10) 0.1178(8) 0.2861(6) 0.087 Uiso calc R . H
C23 1 0.5850(11) 0.0418(11) 0.2689(8) 0.100(5) Uani d . . C
H23 1 0.6303(11) 0.0846(11) 0.2528(8) 0.120 Uiso calc R . H
C24 1 0.6299(12) -0.0377(10) 0.2733(7) 0.083(4) Uani d . . C
H24 1 0.7074(12) -0.0496(10) 0.2619(7) 0.100 Uiso calc R . H
C25 1 0.5619(13) -0.1015(10) 0.2945(8) 0.092(5) Uani d . . C
H25 1 0.5922(13) -0.1570(10) 0.2960(8) 0.110 Uiso calc R . H
C26 1 0.4476(10) -0.0846(8) 0.3139(6) 0.066(3) Uani d . . C
H26 1 0.4029(10) -0.1284(8) 0.3291(6) 0.080 Uiso calc R . H
C21' 0.50 0.2582(10) 0.0052(7) 0.4166(4) 0.062(3) Uiso d PG 1 C
C22' 0.546(12) 0.3633(11) -0.0245(11) 0.4605(7) 0.115(10) Uiso d PG 1 C
C23' 0.546(12) 0.3559(20) -0.0382(14) 0.5256(6) 0.160(15) Uiso d PG 1 C
C24' 0.546(12) 0.2432(25) -0.0221(13) 0.5471(5) 0.095(12) Uiso d PG 1 C
C25' 0.546(12) 0.1381(19) 0.0076(13) 0.5034(8) 0.131(12) Uiso d PG 1 C
C26' 0.546(12) 0.1455(10) 0.0213(11) 0.4382(7) 0.108(10) Uiso d PG 1 C
H22' 0.546(12) 0.4408(12) -0.0355(17) 0.4457(11) 0.130 Uiso d PG 1 H
H23' 0.546(12) 0.4283(26) -0.0586(20) 0.5557(9) 0.200 Uiso d PG 1 H
H24' 0.546(12) 0.2381(34) -0.0315(18) 0.5920(6) 0.110 Uiso d PG 1 H
H25' 0.546(12) 0.0606(23) 0.0187(19) 0.5182(13) 0.160 Uiso d PG 1 H
H26' 0.546(12) 0.0731(12) 0.0417(17) 0.4082(11) 0.120 Uiso d PG 1 H
C21" 0.50 0.2582(10) 0.0052(7) 0.4166(4) 0.062(3) Uiso d PG 2 C
C22" 0.454(12) 0.2797(16) 0.0740(7) 0.4594(7) 0.099(11) Uiso d PG 2 C
C23" 0.454(12) 0.2888(20) 0.0608(12) 0.5262(6) 0.092(10) Uiso d PG 2 C
C24" 0.454(12) 0.2765(21) -0.0210(15) 0.5501(4) 0.084(13) Uiso d PG 2 C
C25" 0.454(12) 0.2550(22) -0.0898(11) 0.5071(8) 0.118(13) Uiso d PG 2 C
C26" 0.454(12) 0.2458(17) -0.0766(6) 0.4403(7) 0.098(11) Uiso d PG 2 C
H22" 0.454(12) 0.2882(25) 0.1304(7) 0.4430(10) 0.120 Uiso d PG 2 H
H23" 0.454(12) 0.3037(29) 0.1082(15) 0.5558(9) 0.120 Uiso d PG 2 H
H24" 0.454(12) 0.2828(28) -0.0301(20) 0.5960(5) 0.110 Uiso d PG 2 H
H25" 0.454(12) 0.2465(32) -0.1461(12) 0.5235(11) 0.140 Uiso d PG 2 H
H26" 0.454(12) 0.2310(26) -0.1239(7) 0.4108(10) 0.120 Uiso d PG 2 H
C1A 1 0.5187(16) 0.2286(20) 0.1008(11) 0.169(10) Uani d . . C
H1C 1 0.4520(16) 0.2199(20) 0.1262(11) 0.203 Uiso calc R . H
Cl1A 1 0.6034(6) 0.3214(6) 0.1300(4) 0.214(3) Uani d . . Cl
Cl2A 1 0.6104(11) 0.1452(6) 0.1102(6) 0.288(6) Uani d . . Cl
Cl3A 1 0.4533(11) 0.2435(11) 0.0262(5) 0.436(12) Uani d . . Cl
C1B 1 1.0265(18) 0.1930(13) 0.0459(10) 0.133(7) Uani d . . C
H1D 1 1.0965(18) 0.1894(13) 0.0833(10) 0.160 Uiso calc R . H
Cl1B 1 0.8989(7) 0.2245(8) 0.0695(5) 0.282(6) Uani d . . Cl
Cl2B 1 0.9963(12) 0.0972(7) 0.0119(4) 0.304(6) Uani d . . Cl
Cl3B 1 1.0675(15) 0.2484(11) -0.0112(6) 0.426(11) Uani d . . Cl

loop_
_atom_type_symbol
_atom_type_description
_atom_type_scat_source
_atom_type_scat_dispersion_real
_atom_type_scat_dispersion_imag
C C 'International Tables Vol C Tables 4.2.6.8 and 6.1.1.4' .0033 .0016
H H 'International Tables Vol C Tables 4.2.6.8 and 6.1.1.4' .0000 .0000
N N 'International Tables Vol C Tables 4.2.6.8 and 6.1.1.4' .0061 .0033
P P 'International Tables Vol C Tables 4.2.6.8 and 6.1.1.4' .1023 .0942
Cl Cl 'International Tables Vol C Tables 4.2.6.8 and 6.1.1.4' .1484 .158
Se Se 'International Tables Vol C Tables 4.2.6.8 and 6.1.1.4' -.0929 2.2

loop_
_geom_angle_atom_site_label_1
_geom_angle_atom_site_label_2
_geom_angle_atom_site_label_3
_geom_angle
_geom_angle_publ_flag
N1 Se N2 112.6(4) yes
N1 Se Cl1 98.2(3) yes
N2 Se Cl1 97.6(3) yes
N1 Se Cl2 91.7(3) yes
N2 Se Cl2 93.0(3) yes
Cl1 Se Cl2 161.35(12) yes
P1 N1 Se 124.0(6) yes
P2 N2 Se 124.1(5) yes
N1 P1 C11 109.6(5) yes
N1 P1 C1 112.2(5) yes
C11 P1 C1 110.7(5) yes
N1 P1 C11' 109.8(5) yes
C11 P1 C11' 108.8(5) yes
C1 P1 C11' 105.7(5) yes
N2 P2 C21" 108.7(5) yes
N2 P2 C21' 108.7(5) yes
N2 P2 C21 111.1(5) yes
C21" P2 C21 111.2(5) yes
C21' P2 C21 111.2(5) yes
N2 P2 C1 112.0(4) yes
C21" P2 C1 106.5(5) yes
C21' P2 C1 106.5(5) yes
C21 P2 C1 107.3(5) yes
P2 C1 P1 113.5(5) yes
C16 C11 C12 117.3(11) yes
C16 C11 P1 122.4(8) yes
C12 C11 P1 120.3(9) yes
C13 C12 C11 120.9(13) yes
C12 C13 C14 120.9(13) yes
C15 C14 C13 118.0(13) yes
C14 C15 C16 121.3(13) yes
C15 C16 C11 121.3(12) yes
C12' C11' C16' 121.9(10) yes
C12' C11' P1 120.3(9) yes
C16' C11' P1 117.8(8) yes
C11' C12' C13' 119.1(11) yes
C14' C13' C12' 120.1(12) yes
C13' C14' C15' 120.8(12) yes
C14' C15' C16' 120.2(12) yes
C11' C16' C15' 117.9(12) yes
C26 C21 C22 119.5(11) yes
C26 C21 P2 121.9(8) yes
C22 C21 P2 118.7(9) yes
C21 C22 C23 118.8(12) yes
C24 C23 C22 121.2(14) yes
C23 C24 C25 119.9(13) yes
C24 C25 C26 120.9(14) yes
C21 C26 C25 119.7(12) yes
C22' C21' C26' 119.8 yes
C22' C21' P2 124.8(8) yes
C26' C21' P2 115.4(8) yes
C23' C22' C21' 120.1 yes
C22' C23' C24' 120.0 yes
C25' C24' C23' 120.0 yes
C24' C25' C26' 120.0 yes
C25' C26' C21' 120.1 yes
C26" C21" C22" 120.2 yes
C26" C21" P2 120.2(7) yes
C22" C21" P2 119.5(7) yes
C21" C22" C23" 119.9 yes
C24" C23" C22" 120.0 yes
C23" C24" C25" 120.0 yes
C26" C25" C24" 120.0 yes
C21" C26" C25" 119.9 yes
Cl3A C1A Cl2A 112.3(16) yes
Cl3A C1A Cl1A 108.6(18) yes
Cl2A C1A Cl1A 111.0(11) yes
Cl3B C1B Cl1B 115.4(16) yes
Cl3B C1B Cl2B 103.4(13) yes
Cl1B C1B Cl2B 107.2(12) yes

loop_
_geom_bond_atom_site_label_1
_geom_bond_atom_site_label_2
_geom_bond_distance
_geom_bond_publ_flag
Se N1 1.716(9) yes
Se N2 1.730(8) yes
Se Cl1 2.390(4) yes
Se Cl2 2.884(3) yes
N1 P1 1.618(9) yes
N2 P2 1.603(9) yes
P1 C11 1.770(10) yes
P1 C1 1.809(11) yes
P1 C11' 1.817(10) yes
P2 C21" 1.768(9) yes
P2 C21' 1.768(9) yes
P2 C21 1.793(11) yes
P2 C1 1.798(9) yes
C11 C16 1.384(14) yes
C11 C12 1.386(14) yes
C12 C13 1.37(2) yes
C13 C14 1.39(2) yes
C14 C15 1.36(2) yes
C15 C16 1.37(2) yes
C11' C12' 1.373(15) yes
C11' C16' 1.375(14) yes
C12' C13' 1.386(15) yes
C13' C14' 1.37(2) yes
C14' C15' 1.37(2) yes
C15' C16' 1.41(2) yes
C21 C26 1.365(15) yes
C21 C22 1.401(15) yes
C22 C23 1.40(2) yes
C23 C24 1.34(2) yes
C24 C25 1.36(2) yes
C25 C26 1.39(2) yes
C21' C22' 1.40 yes
C21' C26' 1.40 yes
C22' C23' 1.39 yes
C23' C24' 1.40 yes
C24' C25' 1.39 yes
C25' C26' 1.40 yes
C21" C26" 1.39 yes
C21" C22" 1.39 yes
C22" C23" 1.40 yes
C23" C24" 1.39 yes
C24" C25" 1.40 yes
C25" C26" 1.39 yes
C1A Cl3A 1.60(2) yes
C1A Cl2A 1.63(3) yes
C1A Cl1A 1.77(3) yes
C1B Cl3B 1.60(2) yes
C1B Cl1B 1.62(2) yes
C1B Cl2B 1.67(2) yes

loop_
_geom_torsion_atom_site_label_1
_geom_torsion_atom_site_label_2
_geom_torsion_atom_site_label_3
_geom_torsion_atom_site_label_4
_geom_torsion
N2 Se N1 P1 26.0(8)
Cl1 Se N1 P1 -75.8(6)
Cl2 Se N1 P1 120.0(6)
N1 Se N2 P2 -21.8(8)
Cl1 Se N2 P2 80.4(6)
Cl2 Se N2 P2 -114.9(6)
Se N1 P1 C11 -117.4(7)
Se N1 P1 C1 5.9(8)
Se N1 P1 C11' 123.1(6)
Se N2 P2 C21" -130.9(6)
Se N2 P2 C21' -130.9(6)
Se N2 P2 C21 106.5(7)
Se N2 P2 C1 -13.5(8)
N2 P2 C1 P1 46.5(7)
C21" P2 C1 P1 165.2(5)
C21' P2 C1 P1 165.2(5)
C21 P2 C1 P1 -75.7(6)
N1 P1 C1 P2 -42.8(7)
C11 P1 C1 P2 79.9(6)
C11' P1 C1 P2 -162.5(5)
N1 P1 C11 C16 -170.0(9)
C1 P1 C11 C16 65.8(10)
C11' P1 C11 C16 -50.0(11)
N1 P1 C11 C12 9.9(11)
C1 P1 C11 C12 -114.3(10)
C11' P1 C11 C12 130.0(10)
C16 C11 C12 C13 4.0(19)
P1 C11 C12 C13 -175.9(11)
C11 C12 C13 C14 -3.(2)
C12 C13 C14 C15 -1.(3)
C13 C14 C15 C16 3.(2)
C14 C15 C16 C11 -2.(2)
C12 C11 C16 C15 -2.0(18)
P1 C11 C16 C15 177.9(10)
N1 P1 C11' C12' -163.2(10)
C11 P1 C11' C12' 76.9(10)
C1 P1 C11' C12' -42.0(10)
N1 P1 C11' C16' 15.7(11)
C11 P1 C11' C16' -104.1(9)
C1 P1 C11' C16' 137.0(9)
C16' C11' C12' C13' 1.2(19)
P1 C11' C12' C13' -179.8(10)
C11' C12' C13' C14' -1.(2)
C12' C13' C14' C15' 1.(2)
C13' C14' C15' C16' -1.(2)
C12' C11' C16' C15' -1.8(19)
P1 C11' C16' C15' 179.2(10)
C14' C15' C16' C11' 2.(2)
N2 P2 C21 C26 -173.0(9)
C21" P2 C21 C26 65.8(11)
C21' P2 C21 C26 65.8(11)
C1 P2 C21 C26 -50.3(11)
N2 P2 C21 C22 6.0(11)
C21" P2 C21 C22 -115.2(10)
C21' P2 C21 C22 -115.2(10)
C1 P2 C21 C22 128.7(9)
C26 C21 C22 C23 1.0(19)
P2 C21 C22 C23 -178.0(10)
C21 C22 C23 C24 -2.(2)
C22 C23 C24 C25 3.(2)
C23 C24 C25 C26 -2.(2)
C22 C21 C26 C25 -0.7(19)
P2 C21 C26 C25 178.3(10)
C24 C25 C26 C21 1.(2)
N2 P2 C21' C22' -123.0(10)
C21" P2 C21' C22' 0.E1(10)
C21 P2 C21' C22' -0.4(11)
C1 P2 C21' C22' 116.1(10)
N2 P2 C21' C26' 59.0(9)
C21" P2 C21' C26' 0.E1(10)
C21 P2 C21' C26' -178.4(8)
C1 P2 C21' C26' -61.9(9)
C26' C21' C22' C23' 0.0
P2 C21' C22' C23' -177.9(9)
C21' C22' C23' C24' 0.0
C22' C23' C24' C25' 0.0
C23' C24' C25' C26' 0.0
C24' C25' C26' C21' 0.0
C22' C21' C26' C25' 0.0
P2 C21' C26' C25' 178.1(8)
N2 P2 C21" C26" 157.9(9)
C21' P2 C21" C26" 0.E1(10)
C21 P2 C21" C26" -79.5(10)
C1 P2 C21" C26" 37.0(10)
N2 P2 C21" C22" -24.7(9)
C21' P2 C21" C22" 0.E1(10)
C21 P2 C21" C22" 97.9(9)
C1 P2 C21" C22" -145.6(8)
C26" C21" C22" C23" 0.0
P2 C21" C22" C23" -177.5(9)
C21" C22" C23" C24" 0.0
C22" C23" C24" C25" 0.0
C23" C24" C25" C26" 0.0
C22" C21" C26" C25" 0.0
P2 C21" C26" C25" 177.4(9)
C24" C25" C26" C21" 0.0
